data_7020846
loop_
_publ_author_name
'Sanz, Ra\'ul'
'Mart\'inez, Fernando'
'Orcajo, Gisela'
'Wojtas, Lukasz'
'Briones, David'

_publ_section_title
;
 Synthesis of a honeycomb-like Cu-based metal-organic framework and its
 carbon dioxide adsorption behaviour.
;
_journal_issue 7
_journal_name_full 'Dalton transactions (Cambridge, England : 2003)'
_journal_page_first 2392
_journal_page_last 2398
_journal_paper_doi 10.1039/c2dt32138f
_journal_volume 42
_journal_year 2013
_chemical_formula_sum 'C11.17 H18.02 Cu2 N0.25 O10'
_chemical_formula_weight 442.85
_chemical_name_systematic
;
?
;
_space_group_IT_number 148
_symmetry_cell_setting trigonal
_symmetry_space_group_name_Hall '-R 3'
_symmetry_space_group_name_H-M 'R -3 :H'
_atom_sites_solution_hydrogens geom
_atom_sites_solution_primary direct
_atom_sites_solution_secondary difmap
_audit_creation_method SHELXL-97
_cell_angle_alpha 90.00
_cell_angle_beta 90.00
_cell_angle_gamma 120.00
_cell_formula_units_Z 9
_cell_length_a 25.9972(11)
_cell_length_b 25.9972(11)
_cell_length_c 6.2587(3)
_cell_measurement_reflns_used 751
_cell_measurement_temperature 100(2)
_cell_measurement_theta_max 62.4
_cell_measurement_theta_min 3.4
_cell_volume 3663.3(3)
_computing_cell_refinement 'APEX2 (Bruker, 2010); SAINT (Bruker, 2009)'
_computing_data_collection 'APEX2 (Bruker, 2010)'
_computing_data_reduction 'SAINT (Bruker, 2009);XPREP(Sheldrick,2008)'
_computing_publication_material 'APEX2 (Bruker, 2010)'
_computing_structure_refinement 'SHELXL-97 (Sheldrick, 2008)'
_computing_structure_solution 'SHELXS-97 (Sheldrick, 2008)'
_diffrn_ambient_temperature 100(2)
_diffrn_measured_fraction_theta_full 0.947
_diffrn_measured_fraction_theta_max 0.947
_diffrn_measurement_device_type 'BRUKER SMART APEXII CCD'
_diffrn_measurement_method 'omega scans'
_diffrn_radiation_monochromator graphite
_diffrn_radiation_source 'fine-focus sealed tube'
_diffrn_radiation_type CuK\a
_diffrn_radiation_wavelength 1.54178
_diffrn_reflns_av_R_equivalents 0.0668
_diffrn_reflns_av_sigmaI/netI 0.0781
_diffrn_reflns_limit_h_max 29
_diffrn_reflns_limit_h_min -30
_diffrn_reflns_limit_k_max 22
_diffrn_reflns_limit_k_min -29
_diffrn_reflns_limit_l_max 7
_diffrn_reflns_limit_l_min -5
_diffrn_reflns_number 3601
_diffrn_reflns_theta_full 65.34
_diffrn_reflns_theta_max 65.34
_diffrn_reflns_theta_min 5.90
_exptl_absorpt_coefficient_mu 3.695
_exptl_absorpt_correction_T_max 0.9298
_exptl_absorpt_correction_T_min 0.5255
_exptl_absorpt_correction_type multi-scan
_exptl_absorpt_process_details 'SADABS; (Sheldrick, 2003)'
_exptl_crystal_colour red
_exptl_crystal_density_diffrn 1.807
_exptl_crystal_density_method 'not measured'
_exptl_crystal_description rods
_exptl_crystal_F_000 2023
_exptl_crystal_size_max 0.20
_exptl_crystal_size_mid 0.02
_exptl_crystal_size_min 0.02
_platon_squeeze_details
;
;
_refine_diff_density_max 0.561
_refine_diff_density_min -0.472
_refine_diff_density_rms 0.125
_refine_ls_extinction_method none
_refine_ls_goodness_of_fit_ref 0.994
_refine_ls_hydrogen_treatment constr
_refine_ls_matrix_type full
_refine_ls_number_parameters 125
_refine_ls_number_reflns 1332
_refine_ls_number_restraints 4
_refine_ls_restrained_S_all 0.993
_refine_ls_R_factor_all 0.0689
_refine_ls_R_factor_gt 0.0454
_refine_ls_shift/su_max 0.000
_refine_ls_shift/su_mean 0.000
_refine_ls_structure_factor_coef Fsqd
_refine_ls_weighting_details 'calc w=1/[\s^2^(Fo^2^)+(0.0629P)^2^+0.0000P] where P=(Fo^2^+2Fc^2^)/3'
_refine_ls_weighting_scheme calc
_refine_ls_wR_factor_gt 0.1107
_refine_ls_wR_factor_ref 0.1198
_reflns_number_gt 984
_reflns_number_total 1332
_reflns_threshold_expression >2sigma(I)
_cod_data_source_file c2dt32138f.txt
_cod_data_source_block mgo_mr160_01_0m
_cod_original_sg_symbol_H-M R-3
_cod_database_code 7020846

loop_
_symmetry_equiv_pos_as_xyz
'x, y, z'
'-y, x-y, z'
'-x+y, -x, z'
'x+2/3, y+1/3, z+1/3'
'-y+2/3, x-y+1/3, z+1/3'
'-x+y+2/3, -x+1/3, z+1/3'
'x+1/3, y+2/3, z+2/3'
'-y+1/3, x-y+2/3, z+2/3'
'-x+y+1/3, -x+2/3, z+2/3'
'-x, -y, -z'
'y, -x+y, -z'
'x-y, x, -z'
'-x+2/3, -y+1/3, -z+1/3'
'y+2/3, -x+y+1/3, -z+1/3'
'x-y+2/3, x+1/3, -z+1/3'
'-x+1/3, -y+2/3, -z+2/3'
'y+1/3, -x+y+2/3, -z+2/3'
'x-y+1/3, x+2/3, -z+2/3'

loop_
_atom_site_label
_atom_site_type_symbol
_atom_site_fract_x
_atom_site_fract_y
_atom_site_fract_z
_atom_site_U_iso_or_equiv
_atom_site_adp_type
_atom_site_occupancy
_atom_site_symmetry_multiplicity
_atom_site_calc_flag
_atom_site_refinement_flags
_atom_site_disorder_assembly
_atom_site_disorder_group
Cu1 Cu 0.29095(3) 0.01523(3) 0.34667(11) 0.0099(3) Uani 1 1 d . . .
O1 O 0.25019(14) -0.05673(14) 0.1687(5) 0.0094(7) Uani 1 1 d . . .
O2 O 0.28480(15) -0.03077(15) 0.5989(6) 0.0135(8) Uani 1 1 d . . .
O3 O 0.26622(15) -0.10919(15) 0.7890(5) 0.0115(8) Uani 1 1 d . . .
C4 C 0.1698(2) -0.1831(2) 0.5385(8) 0.0101(11) Uani 1 1 d . . .
H4 H 0.1725 -0.1939 0.6812 0.012 Uiso 1 1 calc R . .
C6 C 0.2577(2) -0.0861(2) 0.6256(8) 0.0117(11) Uani 1 1 d . . .
C8 C 0.2096(2) -0.1095(2) 0.2552(8) 0.0104(11) Uani 1 1 d . . .
C11 C 0.2121(2) -0.1273(2) 0.4669(8) 0.0111(11) Uani 1 1 d . . .
O22 O 0.0573(7) -0.1054(7) 0.853(3) 0.052(4) Uani 0.3333 1 d P . .
C21 C 0.1944(5) 0.0629(5) 0.469(2) 0.048(3) Uani 0.6667 1 d P A 1
O7 O 0.2099(2) 0.0174(2) 0.4841(8) 0.0400(12) Uani 1 1 d D A 1
O12 O 0.1802(3) -0.0266(3) 0.8931(11) 0.0410(19) Uani 0.6667 1 d P B 1
C23 C 0.1896(13) 0.0078(14) 0.668(3) 0.072(8) Uiso 0.3333 1 d PD C 2
N26 N 0.162(2) 0.0246(17) 0.803(5) 0.042(12) Uiso 0.125 1 d PD C 2
C24 C 0.1446(14) -0.0151(13) 0.984(4) 0.108(9) Uiso 0.4583 1 d PD C 2
C25 C 0.151(3) 0.067(3) 0.698(10) 0.07(2) Uiso 0.125 1 d PD C 2

loop_
_atom_site_aniso_label
_atom_site_aniso_U_11
_atom_site_aniso_U_22
_atom_site_aniso_U_33
_atom_site_aniso_U_23
_atom_site_aniso_U_13
_atom_site_aniso_U_12
Cu1 0.0119(4) 0.0062(4) 0.0101(4) 0.0004(3) -0.0006(3) 0.0034(3)
O1 0.0050(17) 0.0045(17) 0.0160(18) 0.0001(14) 0.0001(14) 0.0003(14)
O2 0.0115(18) 0.0077(19) 0.018(2) -0.0022(14) -0.0024(15) 0.0021(16)
O3 0.0095(18) 0.0093(18) 0.0111(19) -0.0006(14) -0.0002(14) 0.0011(15)
C4 0.003(2) 0.011(3) 0.016(3) -0.001(2) -0.001(2) 0.004(2)
C6 0.008(3) 0.012(3) 0.018(3) 0.000(2) 0.001(2) 0.007(2)
C8 0.012(3) 0.013(3) 0.011(3) -0.001(2) -0.001(2) 0.010(2)
C11 0.009(2) 0.011(3) 0.013(3) -0.003(2) -0.005(2) 0.005(2)
O22 0.045(10) 0.030(9) 0.077(12) -0.016(8) -0.010(8) 0.015(7)
C21 0.052(8) 0.050(7) 0.054(8) 0.014(6) 0.010(6) 0.034(7)
O7 0.039(3) 0.045(3) 0.042(3) 0.011(2) 0.010(2) 0.025(3)
O12 0.035(4) 0.040(4) 0.040(5) 0.013(3) -0.001(3) 0.013(4)

loop_
_atom_type_symbol
_atom_type_description
_atom_type_scat_dispersion_real
_atom_type_scat_dispersion_imag
_atom_type_scat_source
C C 0.0181 0.0091 'International Tables Vol C Tables 4.2.6.8 and 6.1.1.4'
H H 0.0000 0.0000 'International Tables Vol C Tables 4.2.6.8 and 6.1.1.4'
N N 0.0311 0.0180 'International Tables Vol C Tables 4.2.6.8 and 6.1.1.4'
O O 0.0492 0.0322 'International Tables Vol C Tables 4.2.6.8 and 6.1.1.4'
Cu Cu -1.9646 0.5888 'International Tables Vol C Tables 4.2.6.8 and 6.1.1.4'

loop_
_geom_angle_atom_site_label_1
_geom_angle_atom_site_label_2
_geom_angle_atom_site_label_3
_geom_angle
_geom_angle_site_symmetry_1
_geom_angle_site_symmetry_3
O2 Cu1 O3 170.64(15) . 6_554
O2 Cu1 O1 92.02(14) . .
O3 Cu1 O1 93.68(14) 6_554 .
O2 Cu1 O1 84.91(14) . 6
O3 Cu1 O1 92.66(14) 6_554 6
O1 Cu1 O1 156.98(13) . 6
O2 Cu1 O7 85.23(16) . .
O3 Cu1 O7 86.49(16) 6_554 .
O1 Cu1 O7 99.81(16) . .
O1 Cu1 O7 102.65(16) 6 .
C8 O1 Cu1 120.8(3) . .
C8 O1 Cu1 114.9(3) . 8_544
Cu1 O1 Cu1 102.96(15) . 8_544
C6 O2 Cu1 129.8(3) . .
C6 O3 Cu1 119.0(3) . 8_545
C8 C4 C11 123.0(5) 16_545 .
C8 C4 H4 118.5 16_545 .
C11 C4 H4 118.5 . .
O2 C6 O3 121.4(5) . .
O2 C6 C11 121.2(5) . .
O3 C6 C11 117.4(4) . .
O1 C8 C4 118.8(5) . 16_545
O1 C8 C11 124.3(5) . .
C4 C8 C11 116.8(5) 16_545 .
C4 C11 C8 120.2(5) . .
C4 C11 C6 117.5(5) . .
C8 C11 C6 122.3(5) . .
C21 O7 Cu1 129.5(6) . .
C23 N26 C25 108(4) . .
C23 N26 C24 107(3) . .
C25 N26 C24 143(4) . .

loop_
_geom_bond_atom_site_label_1
_geom_bond_atom_site_label_2
_geom_bond_distance
_geom_bond_site_symmetry_2
Cu1 O2 1.938(4) .
Cu1 O3 1.944(3) 6_554
Cu1 O1 1.970(3) .
Cu1 O1 2.026(3) 6
Cu1 O7 2.303(5) .
O1 C8 1.358(6) .
O1 Cu1 2.026(3) 8_544
O2 C6 1.257(6) .
O3 C6 1.261(6) .
O3 Cu1 1.944(3) 8_545
C4 C8 1.385(7) 16_545
C4 C11 1.385(7) .
C4 H4 0.9500 .
C6 C11 1.506(7) .
C8 C4 1.385(7) 16_545
C8 C11 1.415(7) .
C21 O7 1.430(12) .
C23 N26 1.311(19) .
N26 C25 1.44(2) .
N26 C24 1.447(19) .

loop_
_platon_squeeze_void_nr
_platon_squeeze_void_average_x
_platon_squeeze_void_average_y
_platon_squeeze_void_average_z
_platon_squeeze_void_volume
_platon_squeeze_void_count_electrons
_platon_squeeze_void_content
1 0.000 0.000 -0.019 101 22 ' '
2 0.333 0.667 -0.027 95 21 ' '
3 0.667 0.333 -0.018 95 21 ' '
